data_7206174
loop_
_publ_author_name
'Seth, Saikat Kumar'
'Sarkar, Debayan'
'Kar, Tanusree'

_publ_section_title
;
 Use of \p--\p forces to steer the assembly of chromone derivatives
 into hydrogen bonded supramolecular layers: crystal structures and
 Hirshfeld surface analyses
;
_journal_issue 14
_journal_name_full CrystEngComm
_journal_page_first 4528
_journal_paper_doi 10.1039/c1ce05037k
_journal_volume 13
_journal_year 2011
_chemical_formula_sum 'C11 H10 O3'
_chemical_formula_weight 190.19
_chemical_name_systematic
;
7-methoxy-5-methyl-4H-chromen-4-one
;
_space_group_IT_number 14
_symmetry_cell_setting monoclinic
_symmetry_space_group_name_Hall '-P 2ybc'
_symmetry_space_group_name_H-M 'P 1 21/c 1'
_atom_sites_solution_hydrogens geom
_atom_sites_solution_primary direct
_atom_sites_solution_secondary difmap
_audit_creation_method SHELXL-97
_cell_angle_alpha 90.00
_cell_angle_beta 95.841(2)
_cell_angle_gamma 90.00
_cell_formula_units_Z 4
_cell_length_a 3.8431(4)
_cell_length_b 20.241(2)
_cell_length_c 11.3553(11)
_cell_measurement_reflns_used 1600
_cell_measurement_temperature 150(2)
_cell_measurement_theta_max 25.5
_cell_measurement_theta_min 1.5
_cell_volume 878.72(15)
_computing_cell_refinement 'BRUKER SMART APEX II'
_computing_data_collection 'BRUKER SMART APEX II'
_computing_data_reduction 'BRUKER AXS SAINT'
_computing_molecular_graphics 'ORTEP-3 for Windows (Version 1.06) and CAMERON'
_computing_publication_material 'SHELXL97 and PARST 95 (Nardelli, 1995)'
_computing_structure_refinement 'SHELXL-97 (Sheldrick, 1997)'
_computing_structure_solution 'SHELXS-97 (Sheldrick, 1990)'
_diffrn_ambient_temperature 150(2)
_diffrn_measured_fraction_theta_full 0.999
_diffrn_measured_fraction_theta_max 0.999
_diffrn_measurement_device_type 'BRUKER SMART APEX II CCD AREA DETECTOR'
_diffrn_measurement_method 'OMEGA SCAN'
_diffrn_radiation_monochromator graphite
_diffrn_radiation_source 'fine-focus sealed tube'
_diffrn_radiation_type MoK\a
_diffrn_radiation_wavelength 0.71073
_diffrn_reflns_av_R_equivalents 0.0193
_diffrn_reflns_av_sigmaI/netI 0.0136
_diffrn_reflns_limit_h_max 4
_diffrn_reflns_limit_h_min -4
_diffrn_reflns_limit_k_max 24
_diffrn_reflns_limit_k_min -24
_diffrn_reflns_limit_l_max 13
_diffrn_reflns_limit_l_min -13
_diffrn_reflns_number 8025
_diffrn_reflns_theta_full 25.00
_diffrn_reflns_theta_max 25.00
_diffrn_reflns_theta_min 2.01
_exptl_absorpt_coefficient_mu 0.105
_exptl_absorpt_correction_type none
_exptl_crystal_colour BROWN
_exptl_crystal_density_diffrn 1.438
_exptl_crystal_density_meas ?
_exptl_crystal_density_method 'not measured'
_exptl_crystal_description PLATE
_exptl_crystal_F_000 400
_exptl_crystal_size_max 0.32
_exptl_crystal_size_mid 0.26
_exptl_crystal_size_min 0.22
_refine_diff_density_max 0.173
_refine_diff_density_min -0.204
_refine_diff_density_rms 0.040
_refine_ls_extinction_method none
_refine_ls_goodness_of_fit_ref 1.132
_refine_ls_hydrogen_treatment constr
_refine_ls_matrix_type full
_refine_ls_number_parameters 129
_refine_ls_number_reflns 1558
_refine_ls_number_restraints 0
_refine_ls_restrained_S_all 1.132
_refine_ls_R_factor_all 0.0378
_refine_ls_R_factor_gt 0.0356
_refine_ls_shift/su_max 0.001
_refine_ls_shift/su_mean 0.000
_refine_ls_structure_factor_coef Fsqd
_refine_ls_weighting_details 'calc w=1/[\s^2^(Fo^2^)+(0.0460P)^2^+0.3577P] where P=(Fo^2^+2Fc^2^)/3'
_refine_ls_weighting_scheme calc
_refine_ls_wR_factor_gt 0.0988
_refine_ls_wR_factor_ref 0.1002
_reflns_number_gt 1449
_reflns_number_total 1558
_reflns_threshold_expression >2sigma(I)
_cod_data_source_file c1ce05037k.txt
_cod_data_source_block d4a
_cod_depositor_comments
;
The following automatic conversions were performed:

'_symmetry_cell_setting' value 'MONOCLINIC' changed to 'monoclinic'
according to /home/saulius/struct/CIF-dictionaries/cif_core.dic
dictionary named 'cif_core.dic' version 2.4.1 from 2010-06-29.

Automatic conversion script
Id: cif_fix_values 1715 2011-07-08 13:25:40Z adriana 

The following automatic conversions were performed:

'_exptl_crystal_density_meas' value 'not measured' was changed to '?'
- the value is perceived as not measured.

Automatic conversion script
Id: cif_fix_values 3008 2015-01-20 13:52:24Z robertas 
;
_cod_original_cell_volume 878.73(15)
_cod_original_sg_symbol_H-M P21/c
_cod_database_code 7206174

loop_
_symmetry_equiv_pos_as_xyz
'x, y, z'
'-x, y+1/2, -z+1/2'
'-x, -y, -z'
'x, -y-1/2, z-1/2'

loop_
_atom_site_label
_atom_site_type_symbol
_atom_site_fract_x
_atom_site_fract_y
_atom_site_fract_z
_atom_site_U_iso_or_equiv
_atom_site_adp_type
_atom_site_occupancy
_atom_site_symmetry_multiplicity
_atom_site_calc_flag
_atom_site_refinement_flags
_atom_site_disorder_assembly
_atom_site_disorder_group
O1 O 0.0691(3) 0.35942(5) 0.59406(9) 0.0264(3) Uani 1 1 d . . .
C6 C 0.3887(3) 0.36085(7) 0.78986(12) 0.0204(3) Uani 1 1 d . . .
C2 C 0.6078(4) 0.46728(7) 0.85821(12) 0.0234(3) Uani 1 1 d . . .
H2 H 0.7284 0.4933 0.9162 0.028 Uiso 1 1 calc R . .
C1 C 0.5733(3) 0.40084(7) 0.87900(12) 0.0214(3) Uani 1 1 d . . .
O2 O 0.4377(3) 0.25704(5) 0.88973(9) 0.0305(3) Uani 1 1 d . . .
C4 C 0.2879(4) 0.45960(7) 0.66567(12) 0.0229(3) Uani 1 1 d . . .
H4 H 0.1928 0.4787 0.5952 0.028 Uiso 1 1 calc R . .
C8 C 0.1319(4) 0.25916(7) 0.70043(13) 0.0266(3) Uani 1 1 d . . .
H8 H 0.0853 0.2141 0.7022 0.032 Uiso 1 1 calc R . .
C7 C 0.3308(4) 0.28947(7) 0.80173(12) 0.0225(3) Uani 1 1 d . . .
C5 C 0.2522(3) 0.39235(7) 0.68605(12) 0.0214(3) Uani 1 1 d . . .
O3 O 0.5255(3) 0.56290(5) 0.74478(9) 0.0286(3) Uani 1 1 d . . .
C3 C 0.4677(3) 0.49702(7) 0.75272(12) 0.0226(3) Uani 1 1 d . . .
C10 C 0.7339(4) 0.37284(7) 0.99465(12) 0.0252(3) Uani 1 1 d . . .
H10A H 0.8432 0.4077 1.0424 0.038 Uiso 1 1 calc R . .
H10B H 0.9061 0.3403 0.9798 0.038 Uiso 1 1 calc R . .
H10C H 0.5550 0.3526 1.0356 0.038 Uiso 1 1 calc R . .
C9 C 0.0145(4) 0.29374(7) 0.60524(13) 0.0267(3) Uani 1 1 d . . .
H9 H -0.1120 0.2717 0.5430 0.032 Uiso 1 1 calc R . .
C11 C 0.3569(4) 0.59636(7) 0.64356(14) 0.0315(4) Uani 1 1 d . . .
H11A H 0.4358 0.5781 0.5729 0.047 Uiso 1 1 calc R . .
H11B H 0.4137 0.6425 0.6484 0.047 Uiso 1 1 calc R . .
H11C H 0.1082 0.5909 0.6415 0.047 Uiso 1 1 calc R . .

loop_
_atom_site_aniso_label
_atom_site_aniso_U_11
_atom_site_aniso_U_22
_atom_site_aniso_U_33
_atom_site_aniso_U_23
_atom_site_aniso_U_13
_atom_site_aniso_U_12
O1 0.0315(6) 0.0252(5) 0.0210(5) -0.0020(4) -0.0049(4) -0.0010(4)
C6 0.0180(7) 0.0227(7) 0.0209(7) -0.0008(5) 0.0037(5) 0.0030(5)
C2 0.0212(7) 0.0260(7) 0.0226(7) -0.0042(6) 0.0001(6) -0.0011(6)
C1 0.0175(7) 0.0258(7) 0.0210(7) -0.0012(5) 0.0024(5) 0.0025(5)
O2 0.0389(6) 0.0240(6) 0.0269(6) 0.0036(4) -0.0046(5) 0.0017(4)
C4 0.0236(7) 0.0247(7) 0.0203(7) 0.0027(6) 0.0014(5) 0.0035(6)
C8 0.0284(8) 0.0223(7) 0.0288(8) -0.0036(6) 0.0009(6) -0.0015(6)
C7 0.0212(7) 0.0227(7) 0.0239(7) -0.0013(6) 0.0033(6) 0.0029(5)
C5 0.0197(7) 0.0242(7) 0.0202(7) -0.0031(5) 0.0016(5) 0.0010(5)
O3 0.0336(6) 0.0210(5) 0.0303(6) 0.0018(4) -0.0005(4) -0.0026(4)
C3 0.0208(7) 0.0214(7) 0.0263(7) -0.0003(6) 0.0055(6) 0.0005(5)
C10 0.0254(7) 0.0270(7) 0.0221(7) -0.0006(6) -0.0028(6) -0.0007(6)
C9 0.0283(8) 0.0239(7) 0.0271(8) -0.0066(6) -0.0006(6) -0.0028(6)
C11 0.0338(8) 0.0243(8) 0.0359(9) 0.0070(6) 0.0016(7) 0.0010(6)

loop_
_atom_type_symbol
_atom_type_description
_atom_type_scat_dispersion_real
_atom_type_scat_dispersion_imag
_atom_type_scat_source
C C 0.0033 0.0016 'International Tables Vol C Tables 4.2.6.8 and 6.1.1.4'
H H 0.0000 0.0000 'International Tables Vol C Tables 4.2.6.8 and 6.1.1.4'
O O 0.0106 0.0060 'International Tables Vol C Tables 4.2.6.8 and 6.1.1.4'

loop_
_geom_angle_atom_site_label_1
_geom_angle_atom_site_label_2
_geom_angle_atom_site_label_3
_geom_angle
_geom_angle_site_symmetry_1
_geom_angle_site_symmetry_3
_geom_angle_publ_flag
C9 O1 C5 118.57(11) . . ?
C5 C6 C1 117.20(13) . . ?
C5 C6 C7 118.65(12) . . ?
C1 C6 C7 124.15(12) . . ?
C1 C2 C3 122.21(13) . . ?
C1 C2 H2 118.9 . . ?
C3 C2 H2 118.9 . . ?
C2 C1 C6 118.87(13) . . ?
C2 C1 C10 118.73(12) . . ?
C6 C1 C10 122.40(12) . . ?
C3 C4 C5 118.09(13) . . ?
C3 C4 H4 121.0 . . ?
C5 C4 H4 121.0 . . ?
C9 C8 C7 122.05(14) . . ?
C9 C8 H8 119.0 . . ?
C7 C8 H8 119.0 . . ?
O2 C7 C8 121.57(13) . . ?
O2 C7 C6 123.89(13) . . ?
C8 C7 C6 114.54(12) . . ?
O1 C5 C4 113.63(12) . . ?
O1 C5 C6 122.76(13) . . ?
C4 C5 C6 123.62(13) . . ?
C3 O3 C11 117.05(11) . . ?
O3 C3 C4 124.60(13) . . ?
O3 C3 C2 115.39(12) . . ?
C4 C3 C2 120.02(13) . . ?
C1 C10 H10A 109.5 . . ?
C1 C10 H10B 109.5 . . ?
H10A C10 H10B 109.5 . . ?
C1 C10 H10C 109.5 . . ?
H10A C10 H10C 109.5 . . ?
H10B C10 H10C 109.5 . . ?
C8 C9 O1 123.43(13) . . ?
C8 C9 H9 118.3 . . ?
O1 C9 H9 118.3 . . ?
O3 C11 H11A 109.5 . . ?
O3 C11 H11B 109.5 . . ?
H11A C11 H11B 109.5 . . ?
O3 C11 H11C 109.5 . . ?
H11A C11 H11C 109.5 . . ?
H11B C11 H11C 109.5 . . ?

loop_
_geom_bond_atom_site_label_1
_geom_bond_atom_site_label_2
_geom_bond_distance
_geom_bond_site_symmetry_2
_geom_bond_publ_flag
O1 C9 1.3539(18) . ?
O1 C5 1.3716(16) . ?
C6 C5 1.3947(19) . ?
C6 C1 1.4274(19) . ?
C6 C7 1.470(2) . ?
C2 C1 1.374(2) . ?
C2 C3 1.399(2) . ?
C2 H2 0.9300 . ?
C1 C10 1.5039(18) . ?
O2 C7 1.2307(17) . ?
C4 C3 1.375(2) . ?
C4 C5 1.390(2) . ?
C4 H4 0.9300 . ?
C8 C9 1.328(2) . ?
C8 C7 1.451(2) . ?
C8 H8 0.9300 . ?
O3 C3 1.3563(17) . ?
O3 C11 1.4311(18) . ?
C10 H10A 0.9600 . ?
C10 H10B 0.9600 . ?
C10 H10C 0.9600 . ?
C9 H9 0.9300 . ?
C11 H11A 0.9600 . ?
C11 H11B 0.9600 . ?
C11 H11C 0.9600 . ?

loop_
_geom_torsion_atom_site_label_1
_geom_torsion_atom_site_label_2
_geom_torsion_atom_site_label_3
_geom_torsion_atom_site_label_4
_geom_torsion
_geom_torsion_site_symmetry_1
_geom_torsion_site_symmetry_2
_geom_torsion_site_symmetry_3
_geom_torsion_site_symmetry_4
_geom_torsion_publ_flag
C3 C2 C1 C6 0.1(2) . . . . ?
C3 C2 C1 C10 179.67(13) . . . . ?
C5 C6 C1 C2 -0.21(19) . . . . ?
C7 C6 C1 C2 -179.35(13) . . . . ?
C5 C6 C1 C10 -179.78(12) . . . . ?
C7 C6 C1 C10 1.1(2) . . . . ?
C9 C8 C7 O2 179.77(14) . . . . ?
C9 C8 C7 C6 0.2(2) . . . . ?
C5 C6 C7 O2 -179.50(13) . . . . ?
C1 C6 C7 O2 -0.4(2) . . . . ?
C5 C6 C7 C8 0.08(18) . . . . ?
C1 C6 C7 C8 179.21(12) . . . . ?
C9 O1 C5 C4 -179.06(12) . . . . ?
C9 O1 C5 C6 0.95(19) . . . . ?
C3 C4 C5 O1 -179.98(12) . . . . ?
C3 C4 C5 C6 0.0(2) . . . . ?
C1 C6 C5 O1 -179.85(12) . . . . ?
C7 C6 C5 O1 -0.6(2) . . . . ?
C1 C6 C5 C4 0.2(2) . . . . ?
C7 C6 C5 C4 179.36(13) . . . . ?
C11 O3 C3 C4 6.5(2) . . . . ?
C11 O3 C3 C2 -173.89(12) . . . . ?
C5 C4 C3 O3 179.40(13) . . . . ?
C5 C4 C3 C2 -0.2(2) . . . . ?
C1 C2 C3 O3 -179.49(13) . . . . ?
C1 C2 C3 C4 0.1(2) . . . . ?
C7 C8 C9 O1 0.1(2) . . . . ?
C5 O1 C9 C8 -0.7(2) . . . . ?

loop_
_cod_related_entry_id
_cod_related_entry_database
_cod_related_entry_code
1 ChemSpider 30653782
